data_7701444
loop_
_publ_author_name
'Bohn, Antoine'
'Chinaud-Chaix, Cl\'emence'
'Cheaib, Khaled'
'Guillot, R\'egis'
'Herrero, Christian'
'Senechal-David, Katell'
'rebilly, jean-no\"el'
'Banse, Fr\'ed\'eric'

_publ_section_title
;
 Base-controlled Mechanistic Divergence between Iron(IV)-Oxo and
 Iron(III)-Hydroperoxo in the H2O2 Activation by a Nonheme Iron(II)
 Complex.
;
_journal_name_full 'Dalton Transactions'
_journal_paper_doi 10.1039/C9DT03487K
_journal_year 2019
_chemical_formula_moiety 'C23 H28 Fe N6, 2(F6 P) '
_chemical_formula_sum 'C23 H28 F12 Fe N6 P2'
_chemical_formula_weight 734.30
_space_group_crystal_system monoclinic
_space_group_IT_number 14
_space_group_name_Hall '-P 2yn'
_space_group_name_H-M_alt 'P 1 21/n 1'
_symmetry_space_group_name_Hall '-P 2yn'
_symmetry_space_group_name_H-M 'P 1 21/n 1'
_atom_sites_solution_hydrogens geom
_audit_creation_method SHELXL-2018/3
_audit_update_record
;
2019-07-31 deposited with the CCDC.    2019-10-28 downloaded from the CCDC.
;
_cell_angle_alpha 90
_cell_angle_beta 91.7290(10)
_cell_angle_gamma 90
_cell_formula_units_Z 8
_cell_length_a 16.4343(4)
_cell_length_b 20.4024(5)
_cell_length_c 17.2272(5)
_cell_measurement_reflns_used 9865
_cell_measurement_temperature 100(1)
_cell_measurement_theta_max 30.47
_cell_measurement_theta_min 2.32
_cell_volume 5773.6(3)
_computing_cell_refinement 'Bruker SAINT'
_computing_data_collection 'Bruker APEX2'
_computing_data_reduction 'Bruker SAINT'
_computing_structure_refinement 'SHELXL-2018/3 (Sheldrick, 2018)'
_computing_structure_solution 'SHELXS-97 (Sheldrick, 2008)'
_diffrn_ambient_temperature 100(1)
_diffrn_measured_fraction_theta_full 1.000
_diffrn_measured_fraction_theta_max 0.994
_diffrn_measurement_device_type 'Bruker APEX-II CCD'
_diffrn_measurement_method '\f and \w scans'
_diffrn_radiation_type MoK\a
_diffrn_radiation_wavelength 0.71073
_diffrn_reflns_av_R_equivalents 0.0680
_diffrn_reflns_av_unetI/netI 0.0541
_diffrn_reflns_Laue_measured_fraction_full 1.000
_diffrn_reflns_Laue_measured_fraction_max 0.994
_diffrn_reflns_limit_h_max 23
_diffrn_reflns_limit_h_min -23
_diffrn_reflns_limit_k_max 29
_diffrn_reflns_limit_k_min -28
_diffrn_reflns_limit_l_max 24
_diffrn_reflns_limit_l_min -21
_diffrn_reflns_number 104511
_diffrn_reflns_point_group_measured_fraction_full 1.000
_diffrn_reflns_point_group_measured_fraction_max 0.994
_diffrn_reflns_theta_full 25.000
_diffrn_reflns_theta_max 30.594
_diffrn_reflns_theta_min 1.547
_exptl_absorpt_coefficient_mu 0.738
_exptl_absorpt_correction_T_max 0.9461
_exptl_absorpt_correction_T_min 0.8857
_exptl_absorpt_correction_type multi-scan
_exptl_absorpt_process_details 'apex2 Bruker'
_exptl_crystal_colour red
_exptl_crystal_density_diffrn 1.690
_exptl_crystal_description block
_exptl_crystal_F_000 2976
_exptl_crystal_size_max 0.210
_exptl_crystal_size_mid 0.100
_exptl_crystal_size_min 0.090
_refine_diff_density_max 0.688
_refine_diff_density_min -0.532
_refine_diff_density_rms 0.081
_refine_ls_extinction_method none
_refine_ls_goodness_of_fit_ref 1.024
_refine_ls_hydrogen_treatment constr
_refine_ls_matrix_type full
_refine_ls_number_parameters 840
_refine_ls_number_reflns 17680
_refine_ls_number_restraints 0
_refine_ls_restrained_S_all 1.024
_refine_ls_R_factor_all 0.0747
_refine_ls_R_factor_gt 0.0419
_refine_ls_shift/su_max 0.001
_refine_ls_shift/su_mean 0.000
_refine_ls_structure_factor_coef Fsqd
_refine_ls_weighting_details 'w=1/[\s^2^(Fo^2^)+(0.0380P)^2^+3.2097P] where P=(Fo^2^+2Fc^2^)/3'
_refine_ls_weighting_scheme calc
_refine_ls_wR_factor_gt 0.0890
_refine_ls_wR_factor_ref 0.1032
_reflns_Friedel_coverage 0.000
_reflns_number_gt 12203
_reflns_number_total 17680
_reflns_threshold_expression 'I > 2\s(I)'
_cod_data_source_file c9dt03487k2.cif
_cod_data_source_block RX1
_cod_database_code 7701444
_shelx_space_group_comment
;
The symmetry employed for this shelxl refinement is uniquely defined
by the following loop, which should always be used as a source of
symmetry information in preference to the above space-group names.
They are only intended as comments.
;
_shelx_estimated_absorpt_t_min 0.871
_shelx_estimated_absorpt_t_max 0.941

loop_
_space_group_symop_operation_xyz
'x, y, z'
'-x+1/2, y+1/2, -z+1/2'
'-x, -y, -z'
'x-1/2, -y-1/2, z-1/2'

loop_
_atom_site_label
_atom_site_type_symbol
_atom_site_fract_x
_atom_site_fract_y
_atom_site_fract_z
_atom_site_U_iso_or_equiv
_atom_site_adp_type
_atom_site_occupancy
_atom_site_site_symmetry_order
_atom_site_calc_flag
_atom_site_refinement_flags_posn
_atom_site_refinement_flags_adp
_atom_site_refinement_flags_occupancy
_atom_site_disorder_assembly
_atom_site_disorder_group
F15B F 0.0662(4) 0.6874(4) 0.9779(3) 0.064(2) Uani 0.305(4) 1 d . . P A 2
F14B F 0.1970(4) 0.6976(4) 0.9527(6) 0.087(3) Uani 0.305(4) 1 d . . P A 2
F13B F 0.1958(5) 0.6009(4) 0.8956(3) 0.064(2) Uani 0.305(4) 1 d . . P A 2
F16B F 0.0672(4) 0.5886(4) 0.9211(7) 0.087(3) Uani 0.305(4) 1 d . . P A 2
P3B P 0.1321(11) 0.6417(8) 0.9379(8) 0.024(2) Uani 0.305(4) 1 d . . P A 2
F17B F 0.1053(10) 0.6800(6) 0.8571(9) 0.050(3) Uani 0.305(4) 1 d . . P A 2
C1 C 0.12449(12) 0.84506(10) 0.89009(12) 0.0191(4) Uani 1 1 d . . . . .
H1 H 0.160096 0.808386 0.892719 0.023 Uiso 1 1 calc R U . . .
C2 C 0.06963(13) 0.85357(11) 0.94822(12) 0.0225(4) Uani 1 1 d . . . . .
H2 H 0.066991 0.822836 0.989490 0.027 Uiso 1 1 calc R U . . .
C3 C 0.01845(13) 0.90744(11) 0.94572(12) 0.0237(5) Uani 1 1 d . . . . .
H3 H -0.019208 0.914701 0.985596 0.028 Uiso 1 1 calc R U . . .
C4 C 0.02322(12) 0.95041(11) 0.88417(12) 0.0217(4) Uani 1 1 d . . . . .
H4 H -0.010851 0.988007 0.881356 0.026 Uiso 1 1 calc R U . . .
C5 C 0.07829(11) 0.93814(10) 0.82639(11) 0.0159(4) Uani 1 1 d . . . . .
C6 C 0.35338(12) 0.90875(10) 0.64890(12) 0.0198(4) Uani 1 1 d . . . . .
H6 H 0.372474 0.936758 0.689562 0.024 Uiso 1 1 calc R U . . .
C7 C 0.40036(13) 0.90125(11) 0.58442(13) 0.0236(5) Uani 1 1 d . . . . .
H7 H 0.450951 0.923443 0.581025 0.028 Uiso 1 1 calc R U . . .
C8 C 0.37249(13) 0.86082(11) 0.52477(13) 0.0254(5) Uani 1 1 d . . . . .
H8 H 0.403364 0.855212 0.479506 0.031 Uiso 1 1 calc R U . . .
C9 C 0.29953(13) 0.82896(10) 0.53209(12) 0.0217(4) Uani 1 1 d . . . . .
H9 H 0.278958 0.801423 0.491595 0.026 Uiso 1 1 calc R U . . .
C10 C 0.25620(12) 0.83739(9) 0.59914(12) 0.0169(4) Uani 1 1 d . . . . .
C11 C 0.31513(11) 0.94897(10) 0.86508(11) 0.0178(4) Uani 1 1 d . . . . .
H11 H 0.320533 0.907608 0.890022 0.021 Uiso 1 1 calc R U . . .
C12 C 0.35343(12) 1.00270(11) 0.89811(13) 0.0226(4) Uani 1 1 d . . . . .
H12 H 0.384693 0.998237 0.945098 0.027 Uiso 1 1 calc R U . . .
C13 C 0.34595(12) 1.06333(11) 0.86220(13) 0.0239(5) Uani 1 1 d . . . . .
H13 H 0.372642 1.100755 0.883654 0.029 Uiso 1 1 calc R U . . .
C14 C 0.29890(12) 1.06824(10) 0.79458(13) 0.0220(4) Uani 1 1 d . . . . .
H14 H 0.292400 1.109290 0.769117 0.026 Uiso 1 1 calc R U . . .
C15 C 0.26150(12) 1.01290(10) 0.76448(11) 0.0170(4) Uani 1 1 d . . . . .
C16 C 0.08434(12) 0.98296(10) 0.75818(12) 0.0192(4) Uani 1 1 d . . . . .
H16A H 0.099143 1.027447 0.776685 0.023 Uiso 1 1 calc R U . . .
H16B H 0.030579 0.985742 0.730865 0.023 Uiso 1 1 calc R U . . .
C17 C 0.18251(12) 0.79711(10) 0.61522(12) 0.0196(4) Uani 1 1 d . . . . .
H17A H 0.148740 0.792940 0.566909 0.024 Uiso 1 1 calc R U . . .
H17B H 0.199901 0.752556 0.631340 0.024 Uiso 1 1 calc R U . . .
C18 C 0.20771(12) 1.01248(10) 0.69230(12) 0.0188(4) Uani 1 1 d . . . . .
H18A H 0.180416 1.055429 0.685350 0.023 Uiso 1 1 calc R U . . .
H18B H 0.240288 1.003604 0.646043 0.023 Uiso 1 1 calc R U . . .
C19 C 0.10774(12) 0.93850(10) 0.62760(12) 0.0205(4) Uani 1 1 d . . . . .
H19A H 0.148936 0.935323 0.587011 0.025 Uiso 1 1 calc R U . . .
H19B H 0.065416 0.970251 0.610270 0.025 Uiso 1 1 calc R U . . .
C20 C 0.07021(12) 0.87227(11) 0.64188(13) 0.0224(4) Uani 1 1 d . . . . .
H20A H 0.024403 0.877043 0.677482 0.027 Uiso 1 1 calc R U . . .
H20B H 0.048474 0.853984 0.592228 0.027 Uiso 1 1 calc R U . . .
C21 C 0.08879(14) 0.77152(11) 0.71488(13) 0.0266(5) Uani 1 1 d . . . . .
H21A H 0.057111 0.746939 0.675545 0.040 Uiso 1 1 calc R U . . .
H21B H 0.052087 0.789405 0.753358 0.040 Uiso 1 1 calc R U . . .
H21C H 0.128354 0.742235 0.740713 0.040 Uiso 1 1 calc R U . . .
C22 C 0.31339(12) 0.77273(10) 0.81696(12) 0.0191(4) Uani 1 1 d . . . . .
C23 C 0.36931(14) 0.72461(11) 0.85059(13) 0.0267(5) Uani 1 1 d . . . . .
H23A H 0.413053 0.716142 0.814483 0.040 Uiso 1 1 calc R U . . .
H23B H 0.339918 0.683780 0.860310 0.040 Uiso 1 1 calc R U . . .
H23C H 0.392681 0.741472 0.899643 0.040 Uiso 1 1 calc R U . . .
N1 N 0.12964(10) 0.88669(8) 0.82964(9) 0.0157(3) Uani 1 1 d . . . . .
N2 N 0.28133(10) 0.87788(8) 0.65652(9) 0.0159(3) Uani 1 1 d . . . . .
N3 N 0.27015(9) 0.95331(8) 0.79833(9) 0.0156(3) Uani 1 1 d . . . . .
N4 N 0.14644(9) 0.95985(8) 0.70250(9) 0.0156(3) Uani 1 1 d . . . . .
N5 N 0.13261(10) 0.82626(8) 0.67688(10) 0.0184(3) Uani 1 1 d . . . . .
N6 N 0.26994(10) 0.81174(8) 0.79160(10) 0.0170(3) Uani 1 1 d . . . . .
F19 F 0.88082(8) 0.90926(6) 0.08690(8) 0.0296(3) Uani 1 1 d . . . . .
F20 F 0.98733(8) 0.85115(7) 0.13412(10) 0.0408(4) Uani 1 1 d . . . . .
F21 F 0.90418(8) 0.76440(6) 0.15497(8) 0.0317(3) Uani 1 1 d . . . . .
F22 F 0.79767(8) 0.82302(7) 0.10538(9) 0.0340(3) Uani 1 1 d . . . . .
F23 F 0.90966(9) 0.80993(7) 0.03535(8) 0.0371(4) Uani 1 1 d . . . . .
F24 F 0.87433(9) 0.86324(6) 0.20549(7) 0.0314(3) Uani 1 1 d . . . . .
P4 P 0.89269(3) 0.83631(3) 0.12065(3) 0.01961(11) Uani 1 1 d . . . . .
Fe1 Fe 0.20763(2) 0.88308(2) 0.74591(2) 0.01384(6) Uani 1 1 d . . . . .
C24 C 0.37109(12) 0.70029(10) 0.33575(12) 0.0191(4) Uani 1 1 d . . . . .
H24 H 0.384882 0.658445 0.356459 0.023 Uiso 1 1 calc R U . . .
C25 C 0.42307(12) 0.75202(10) 0.35064(13) 0.0215(4) Uani 1 1 d . . . . .
H25 H 0.471446 0.746039 0.381414 0.026 Uiso 1 1 calc R U . . .
C26 C 0.40353(13) 0.81284(10) 0.31996(13) 0.0248(5) Uani 1 1 d . . . . .
H26 H 0.438494 0.849275 0.329189 0.030 Uiso 1 1 calc R U . . .
C27 C 0.33305(13) 0.81994(10) 0.27602(13) 0.0252(5) Uani 1 1 d . . . . .
H27 H 0.318589 0.861364 0.254541 0.030 Uiso 1 1 calc R U . . .
C28 C 0.28334(12) 0.76612(10) 0.26338(13) 0.0212(4) Uani 1 1 d . . . . .
C29 C 0.12957(12) 0.53795(10) 0.17172(12) 0.0201(4) Uani 1 1 d . . . . .
H29 H 0.165664 0.547111 0.131054 0.024 Uiso 1 1 calc R U . . .
C30 C 0.07108(13) 0.49026(10) 0.16016(14) 0.0241(5) Uani 1 1 d . . . . .
H30 H 0.065973 0.468105 0.111759 0.029 Uiso 1 1 calc R U . . .
C31 C 0.01983(13) 0.47500(11) 0.21989(15) 0.0283(5) Uani 1 1 d . . . . .
H31 H -0.020274 0.441726 0.213664 0.034 Uiso 1 1 calc R U . . .
C32 C 0.02842(13) 0.50925(11) 0.28856(14) 0.0279(5) Uani 1 1 d . . . . .
H32 H -0.005392 0.499368 0.330766 0.034 Uiso 1 1 calc R U . . .
C33 C 0.08629(12) 0.55789(11) 0.29572(13) 0.0221(4) Uani 1 1 d . . . . .
C34 C 0.31428(12) 0.51392(10) 0.29134(12) 0.0209(4) Uani 1 1 d . . . . .
H34 H 0.321927 0.513036 0.236909 0.025 Uiso 1 1 calc R U . . .
C35 C 0.33984(14) 0.46117(11) 0.33575(14) 0.0280(5) Uani 1 1 d . . . . .
H35 H 0.365034 0.424615 0.312174 0.034 Uiso 1 1 calc R U . . .
C36 C 0.32852(15) 0.46199(13) 0.41446(15) 0.0362(6) Uani 1 1 d . . . . .
H36 H 0.345190 0.425824 0.445828 0.043 Uiso 1 1 calc R U . . .
C37 C 0.29267(15) 0.51593(13) 0.44729(14) 0.0324(6) Uani 1 1 d . . . . .
H37 H 0.284830 0.517461 0.501675 0.039 Uiso 1 1 calc R U . . .
C38 C 0.26825(13) 0.56768(11) 0.40066(12) 0.0237(5) Uani 1 1 d . . . . .
C39 C 0.20904(13) 0.76848(11) 0.21105(14) 0.0250(5) Uani 1 1 d . . . . .
H39A H 0.180613 0.810694 0.218518 0.030 Uiso 1 1 calc R U . . .
H39B H 0.225612 0.766290 0.156331 0.030 Uiso 1 1 calc R U . . .
C40 C 0.09468(14) 0.59776(12) 0.36819(14) 0.0300(5) Uani 1 1 d . . . . .
H40A H 0.103304 0.568072 0.413140 0.036 Uiso 1 1 calc R U . . .
H40B H 0.043519 0.622231 0.375805 0.036 Uiso 1 1 calc R U . . .
C41 C 0.22522(14) 0.62800(12) 0.42779(13) 0.0282(5) Uani 1 1 d . . . . .
H41A H 0.197931 0.619217 0.477178 0.034 Uiso 1 1 calc R U . . .
H41B H 0.264416 0.664344 0.436200 0.034 Uiso 1 1 calc R U . . .
C42 C 0.13496(14) 0.71434(12) 0.36895(14) 0.0308(5) Uani 1 1 d . . . . .
H42A H 0.181102 0.744330 0.380547 0.037 Uiso 1 1 calc R U . . .
H42B H 0.094694 0.719215 0.410163 0.037 Uiso 1 1 calc R U . . .
C43 C 0.09642(13) 0.73025(12) 0.29099(15) 0.0315(5) Uani 1 1 d . . . . .
H43A H 0.045047 0.705305 0.284048 0.038 Uiso 1 1 calc R U . . .
H43B H 0.083064 0.777541 0.288779 0.038 Uiso 1 1 calc R U . . .
C44 C 0.10164(14) 0.70373(12) 0.15416(14) 0.0310(5) Uani 1 1 d . . . . .
H44A H 0.073660 0.744705 0.140318 0.047 Uiso 1 1 calc R U . . .
H44B H 0.061299 0.669306 0.162697 0.047 Uiso 1 1 calc R U . . .
H44C H 0.136766 0.690690 0.111861 0.047 Uiso 1 1 calc R U . . .
C45 C 0.31549(12) 0.62193(10) 0.11456(12) 0.0182(4) Uani 1 1 d . . . . .
C46 C 0.36118(13) 0.61575(11) 0.04406(12) 0.0230(4) Uani 1 1 d . . . . .
H46A H 0.323544 0.607433 -0.000048 0.035 Uiso 1 1 calc R U . . .
H46B H 0.399634 0.579215 0.049562 0.035 Uiso 1 1 calc R U . . .
H46C H 0.391179 0.656431 0.035110 0.035 Uiso 1 1 calc R U . . .
N7 N 0.30144(10) 0.70654(8) 0.29299(10) 0.0172(3) Uani 1 1 d . . . . .
N8 N 0.13754(10) 0.57206(8) 0.23839(10) 0.0186(3) Uani 1 1 d . . . . .
N9 N 0.27873(10) 0.56676(8) 0.32296(10) 0.0186(3) Uani 1 1 d . . . . .
N10 N 0.16417(11) 0.64531(9) 0.36554(11) 0.0246(4) Uani 1 1 d . . . . .
N11 N 0.15212(10) 0.71362(9) 0.22655(11) 0.0225(4) Uani 1 1 d . . . . .
N12 N 0.27868(10) 0.62653(8) 0.16966(10) 0.0162(3) Uani 1 1 d . . . . .
Fe2 Fe 0.22163(2) 0.63690(2) 0.26534(2) 0.01578(7) Uani 1 1 d . . . . .
F13A F 0.13189(15) 0.56068(10) 0.88956(12) 0.0387(7) Uani 0.695(4) 1 d . . P A 1
F14A F 0.22023(13) 0.64302(17) 0.89184(15) 0.0508(9) Uani 0.695(4) 1 d . . P A 1
F15A F 0.1340(3) 0.70282(11) 0.96124(15) 0.0682(13) Uani 0.695(4) 1 d . . P A 1
F16A F 0.04379(13) 0.61771(17) 0.95698(16) 0.0546(10) Uani 0.695(4) 1 d . . P A 1
F17A F 0.0926(4) 0.6586(2) 0.8471(4) 0.0342(9) Uani 0.695(4) 1 d . . P A 1
F18 F 0.16811(10) 0.60565(8) 1.00772(9) 0.0449(4) Uani 1 1 d . . . . .
P3A P 0.1315(5) 0.6326(3) 0.9257(3) 0.0171(6) Uani 0.695(4) 1 d . . P A 1
F7 F 0.08382(12) 0.27680(8) 0.43928(11) 0.0585(5) Uani 1 1 d . . . . .
F8 F 0.07185(10) 0.34310(8) 0.54369(8) 0.0424(4) Uani 1 1 d . . . . .
F9 F 0.02302(10) 0.42301(7) 0.46556(9) 0.0437(4) Uani 1 1 d . . . . .
F10 F 0.03458(10) 0.35721(7) 0.36112(8) 0.0392(4) Uani 1 1 d . . . . .
F11 F -0.03622(9) 0.32413(8) 0.46345(9) 0.0455(4) Uani 1 1 d . . . . .
F12 F 0.14348(10) 0.37675(10) 0.44148(12) 0.0633(5) Uani 1 1 d . . . . .
P2 P 0.05480(4) 0.34999(3) 0.45147(4) 0.02551(13) Uani 1 1 d . . . . .
F1 F 0.08003(8) 0.98332(6) 0.35258(8) 0.0305(3) Uani 1 1 d . . . . .
F2 F 0.15367(10) 0.89094(8) 0.33336(8) 0.0443(4) Uani 1 1 d . . . . .
F3 F 0.10472(12) 0.84759(8) 0.44270(10) 0.0577(5) Uani 1 1 d . . . . .
F4 F 0.03001(8) 0.93885(7) 0.46140(8) 0.0346(3) Uani 1 1 d . . . . .
F5 F 0.16551(9) 0.94610(8) 0.44654(9) 0.0459(4) Uani 1 1 d . . . . .
F6 F 0.01847(10) 0.88485(8) 0.34729(10) 0.0513(4) Uani 1 1 d . . . . .
P1 P 0.09163(4) 0.91472(3) 0.39747(3) 0.02391(12) Uani 1 1 d . . . . .

loop_
_atom_site_aniso_label
_atom_site_aniso_U_11
_atom_site_aniso_U_22
_atom_site_aniso_U_33
_atom_site_aniso_U_23
_atom_site_aniso_U_13
_atom_site_aniso_U_12
F15B 0.069(4) 0.096(5) 0.030(2) 0.001(2) 0.014(2) 0.059(4)
F14B 0.042(3) 0.048(3) 0.168(7) 0.023(4) -0.043(4) -0.024(3)
F13B 0.069(4) 0.096(5) 0.030(2) 0.001(2) 0.014(2) 0.059(4)
F16B 0.042(3) 0.048(3) 0.168(7) 0.023(4) -0.043(4) -0.024(3)
P3B 0.0201(16) 0.039(5) 0.014(3) 0.004(3) -0.003(2) -0.001(3)
F17B 0.074(9) 0.041(7) 0.036(6) 0.021(5) 0.011(5) 0.027(5)
C1 0.0236(10) 0.0172(10) 0.0166(10) -0.0009(8) 0.0017(8) -0.0034(8)
C2 0.0278(11) 0.0230(11) 0.0170(10) 0.0002(8) 0.0058(8) -0.0058(9)
C3 0.0233(10) 0.0276(11) 0.0205(11) -0.0046(9) 0.0081(8) -0.0050(9)
C4 0.0176(9) 0.0239(11) 0.0239(11) -0.0046(9) 0.0058(8) 0.0013(8)
C5 0.0132(8) 0.0178(10) 0.0166(10) -0.0034(7) -0.0004(7) -0.0016(7)
C6 0.0203(9) 0.0206(10) 0.0185(10) -0.0016(8) 0.0031(8) -0.0033(8)
C7 0.0204(10) 0.0257(11) 0.0251(11) -0.0022(9) 0.0077(8) -0.0029(8)
C8 0.0281(11) 0.0282(12) 0.0206(11) -0.0013(9) 0.0096(9) 0.0000(9)
C9 0.0262(10) 0.0222(11) 0.0169(10) -0.0038(8) 0.0024(8) -0.0004(8)
C10 0.0191(9) 0.0140(9) 0.0176(10) -0.0001(7) 0.0017(7) 0.0026(7)
C11 0.0161(9) 0.0223(10) 0.0150(10) -0.0013(8) 0.0020(7) 0.0018(8)
C12 0.0171(9) 0.0315(12) 0.0191(10) -0.0079(9) 0.0016(8) -0.0003(8)
C13 0.0181(10) 0.0250(11) 0.0290(12) -0.0117(9) 0.0051(9) -0.0041(8)
C14 0.0207(10) 0.0174(10) 0.0283(12) -0.0041(8) 0.0083(9) -0.0008(8)
C15 0.0168(9) 0.0179(10) 0.0168(10) -0.0002(8) 0.0073(7) -0.0001(7)
C16 0.0190(9) 0.0214(10) 0.0173(10) -0.0009(8) 0.0033(8) 0.0045(8)
C17 0.0200(9) 0.0197(10) 0.0193(10) -0.0054(8) 0.0023(8) -0.0019(8)
C18 0.0217(10) 0.0159(10) 0.0189(10) 0.0024(8) 0.0027(8) 0.0004(8)
C19 0.0200(10) 0.0256(11) 0.0158(10) -0.0013(8) -0.0028(8) 0.0036(8)
C20 0.0179(9) 0.0269(12) 0.0222(11) -0.0055(9) -0.0024(8) 0.0009(8)
C21 0.0287(11) 0.0243(12) 0.0271(12) -0.0021(9) 0.0074(9) -0.0120(9)
C22 0.0229(10) 0.0180(10) 0.0165(10) -0.0020(8) 0.0026(8) -0.0009(8)
C23 0.0329(12) 0.0232(12) 0.0238(12) -0.0006(9) -0.0045(9) 0.0084(9)
N1 0.0179(8) 0.0148(8) 0.0144(8) -0.0019(6) 0.0018(6) -0.0030(6)
N2 0.0163(8) 0.0153(8) 0.0161(8) 0.0001(6) 0.0010(6) 0.0007(6)
N3 0.0144(7) 0.0174(8) 0.0150(8) -0.0011(6) 0.0016(6) -0.0002(6)
N4 0.0159(7) 0.0172(8) 0.0138(8) 0.0007(6) 0.0018(6) 0.0014(6)
N5 0.0175(8) 0.0191(9) 0.0187(9) -0.0025(7) 0.0037(7) -0.0031(6)
N6 0.0193(8) 0.0165(8) 0.0154(8) -0.0010(6) 0.0028(6) -0.0005(7)
F19 0.0415(8) 0.0197(7) 0.0281(7) 0.0056(5) 0.0079(6) -0.0005(6)
F20 0.0208(7) 0.0322(8) 0.0694(11) -0.0094(7) -0.0003(7) -0.0011(6)
F21 0.0431(8) 0.0166(6) 0.0356(8) 0.0017(6) 0.0047(6) 0.0050(6)
F22 0.0228(7) 0.0327(8) 0.0465(9) -0.0012(6) 0.0020(6) -0.0057(6)
F23 0.0541(9) 0.0300(8) 0.0283(8) -0.0086(6) 0.0204(7) -0.0081(7)
F24 0.0543(9) 0.0217(7) 0.0186(7) -0.0013(5) 0.0061(6) 0.0043(6)
P4 0.0218(3) 0.0162(3) 0.0211(3) -0.0010(2) 0.0061(2) -0.0011(2)
Fe1 0.01443(13) 0.01384(13) 0.01329(14) -0.00034(10) 0.00138(10) -0.00023(10)
C24 0.0203(9) 0.0183(10) 0.0187(10) -0.0009(8) 0.0023(8) -0.0005(8)
C25 0.0180(9) 0.0231(11) 0.0236(11) -0.0046(8) 0.0024(8) -0.0041(8)
C26 0.0242(10) 0.0172(10) 0.0333(13) -0.0055(9) 0.0046(9) -0.0082(8)
C27 0.0296(11) 0.0136(10) 0.0325(13) 0.0004(9) 0.0031(9) -0.0020(8)
C28 0.0230(10) 0.0157(10) 0.0249(11) -0.0027(8) 0.0029(8) 0.0021(8)
C29 0.0220(10) 0.0170(10) 0.0211(11) -0.0017(8) -0.0012(8) 0.0004(8)
C30 0.0257(11) 0.0156(10) 0.0305(12) -0.0042(9) -0.0067(9) 0.0003(8)
C31 0.0206(10) 0.0189(11) 0.0455(15) -0.0064(10) 0.0001(10) -0.0042(8)
C32 0.0203(10) 0.0246(12) 0.0394(14) -0.0033(10) 0.0097(10) -0.0042(9)
C33 0.0179(9) 0.0224(11) 0.0262(11) -0.0020(9) 0.0041(8) -0.0010(8)
C34 0.0239(10) 0.0189(10) 0.0200(11) 0.0000(8) -0.0009(8) -0.0029(8)
C35 0.0325(12) 0.0178(11) 0.0331(13) 0.0055(9) -0.0083(10) -0.0059(9)
C36 0.0388(14) 0.0315(14) 0.0375(15) 0.0180(11) -0.0116(11) -0.0115(11)
C37 0.0369(13) 0.0406(15) 0.0194(12) 0.0107(10) -0.0058(10) -0.0163(11)
C38 0.0263(11) 0.0278(12) 0.0170(10) 0.0006(9) 0.0000(8) -0.0136(9)
C39 0.0269(11) 0.0178(11) 0.0300(12) -0.0011(9) -0.0030(9) 0.0037(8)
C40 0.0242(11) 0.0366(14) 0.0297(13) -0.0101(10) 0.0109(9) -0.0116(10)
C41 0.0328(12) 0.0372(14) 0.0147(10) -0.0065(9) 0.0056(9) -0.0138(10)
C42 0.0264(11) 0.0305(13) 0.0361(14) -0.0154(10) 0.0122(10) -0.0029(9)
C43 0.0224(11) 0.0283(13) 0.0442(15) -0.0120(11) 0.0069(10) 0.0046(9)
C44 0.0283(12) 0.0264(12) 0.0376(14) -0.0051(10) -0.0119(10) 0.0076(9)
C45 0.0187(9) 0.0167(10) 0.0191(10) 0.0010(8) -0.0016(8) 0.0000(7)
C46 0.0213(10) 0.0301(12) 0.0178(10) 0.0014(9) 0.0024(8) 0.0005(9)
N7 0.0190(8) 0.0160(8) 0.0167(8) -0.0033(6) 0.0030(7) -0.0004(6)
N8 0.0173(8) 0.0173(9) 0.0212(9) -0.0031(7) 0.0009(7) -0.0010(6)
N9 0.0216(8) 0.0171(8) 0.0170(9) -0.0001(7) 0.0003(7) -0.0066(7)
N10 0.0249(9) 0.0265(10) 0.0228(10) -0.0085(8) 0.0084(7) -0.0075(7)
N11 0.0185(8) 0.0200(9) 0.0289(10) -0.0075(7) -0.0012(7) 0.0018(7)
N12 0.0170(8) 0.0139(8) 0.0176(9) 0.0005(6) -0.0010(6) 0.0006(6)
Fe2 0.01641(13) 0.01499(14) 0.01606(14) -0.00293(11) 0.00252(10) -0.00159(10)
F13A 0.0596(17) 0.0249(11) 0.0312(12) -0.0060(9) -0.0050(10) 0.0028(10)
F14A 0.0234(11) 0.084(2) 0.0452(15) 0.0177(15) 0.0059(10) -0.0205(12)
F15A 0.155(4) 0.0141(12) 0.0351(14) -0.0086(10) 0.0017(19) 0.0056(16)
F16A 0.0209(11) 0.087(3) 0.0572(17) 0.0259(16) 0.0228(11) 0.0154(13)
F17A 0.0391(15) 0.033(3) 0.0298(17) 0.0093(19) -0.0089(11) 0.0060(18)
F18 0.0530(10) 0.0474(10) 0.0329(8) 0.0156(7) -0.0195(7) -0.0082(8)
P3A 0.0171(7) 0.0192(9) 0.0150(17) 0.0020(10) 0.0013(11) -0.0013(6)
F7 0.0800(13) 0.0336(9) 0.0613(12) -0.0099(8) -0.0065(10) 0.0238(9)
F8 0.0517(9) 0.0423(9) 0.0320(8) 0.0016(7) -0.0179(7) 0.0054(7)
F9 0.0636(10) 0.0300(8) 0.0366(9) -0.0072(7) -0.0136(8) 0.0124(7)
F10 0.0581(10) 0.0393(9) 0.0203(7) -0.0019(6) 0.0053(7) -0.0051(7)
F11 0.0359(8) 0.0646(11) 0.0360(9) 0.0088(8) -0.0019(7) -0.0142(8)
F12 0.0299(8) 0.0805(14) 0.0798(14) 0.0042(11) 0.0037(9) -0.0137(9)
P2 0.0265(3) 0.0241(3) 0.0258(3) -0.0014(2) -0.0022(2) 0.0009(2)
F1 0.0309(7) 0.0277(7) 0.0330(8) 0.0083(6) 0.0043(6) 0.0053(6)
F2 0.0558(10) 0.0484(10) 0.0292(8) -0.0037(7) 0.0113(7) 0.0234(8)
F3 0.1015(15) 0.0293(9) 0.0434(10) 0.0128(7) 0.0186(10) 0.0261(9)
F4 0.0399(8) 0.0371(8) 0.0274(7) 0.0014(6) 0.0113(6) 0.0095(6)
F5 0.0352(8) 0.0640(11) 0.0375(9) -0.0115(8) -0.0141(7) 0.0103(8)
F6 0.0536(10) 0.0529(11) 0.0470(10) -0.0128(8) -0.0063(8) -0.0236(8)
P1 0.0328(3) 0.0214(3) 0.0175(3) -0.0018(2) 0.0002(2) 0.0068(2)

loop_
_atom_type_symbol
_atom_type_description
_atom_type_scat_dispersion_real
_atom_type_scat_dispersion_imag
_atom_type_scat_source
C C 0.0031 0.0016 'International Tables Vol C Tables 4.2.6.8 and 6.1.1.4'
H H 0.0000 0.0000 'International Tables Vol C Tables 4.2.6.8 and 6.1.1.4'
N N 0.0061 0.0033 'International Tables Vol C Tables 4.2.6.8 and 6.1.1.4'
F F 0.0176 0.0103 'International Tables Vol C Tables 4.2.6.8 and 6.1.1.4'
P P 0.1026 0.0946 'International Tables Vol C Tables 4.2.6.8 and 6.1.1.4'
Fe Fe 0.3463 0.8444 'International Tables Vol C Tables 4.2.6.8 and 6.1.1.4'

loop_
_geom_angle_atom_site_label_1
_geom_angle_atom_site_label_2
_geom_angle_atom_site_label_3
_geom_angle
F18 P3B F13B 81.9(9)
F18 P3B F16B 93.4(10)
F13B P3B F16B 90.5(9)
F18 P3B F14B 88.7(9)
F13B P3B F14B 90.1(10)
F16B P3B F14B 177.9(15)
F18 P3B F15B 101.2(8)
F13B P3B F15B 176.5(13)
F16B P3B F15B 90.9(10)
F14B P3B F15B 88.4(8)
F18 P3B F17B 172.3(14)
F13B P3B F17B 91.4(9)
F16B P3B F17B 90.5(10)
F14B P3B F17B 87.4(10)
F15B P3B F17B 85.4(11)
N1 C1 C2 122.6(2)
C1 C2 C3 119.2(2)
C4 C3 C2 118.68(19)
C3 C4 C5 119.3(2)
N1 C5 C4 122.14(19)
N1 C5 C16 116.94(16)
C4 C5 C16 120.91(18)
N2 C6 C7 122.67(19)
C6 C7 C8 118.85(19)
C9 C8 C7 118.95(19)
C8 C9 C10 119.3(2)
N2 C10 C9 122.36(18)
N2 C10 C17 115.72(17)
C9 C10 C17 121.68(18)
N3 C11 C12 122.0(2)
C11 C12 C13 119.5(2)
C14 C13 C12 118.7(2)
C15 C14 C13 119.3(2)
N3 C15 C14 122.2(2)
N3 C15 C18 113.74(17)
C14 C15 C18 124.04(19)
C5 C16 N4 111.94(16)
N5 C17 C10 112.31(16)
N4 C18 C15 106.85(16)
N4 C19 C20 106.69(17)
N5 C20 C19 110.33(16)
N6 C22 C23 178.4(2)
C5 N1 C1 117.98(17)
C5 N1 Fe1 114.93(13)
C1 N1 Fe1 127.04(14)
C10 N2 C6 117.77(17)
C10 N2 Fe1 114.91(13)
C6 N2 Fe1 127.30(14)
C11 N3 C15 118.23(17)
C11 N3 Fe1 127.44(14)
C15 N3 Fe1 114.19(13)
C18 N4 C19 112.51(15)
C18 N4 C16 108.99(15)
C19 N4 C16 111.48(15)
C18 N4 Fe1 106.03(12)
C19 N4 Fe1 107.04(12)
C16 N4 Fe1 110.65(12)
C17 N5 C21 107.36(16)
C17 N5 C20 110.36(16)
C21 N5 C20 108.13(16)
C17 N5 Fe1 107.84(12)
C21 N5 Fe1 117.36(13)
C20 N5 Fe1 105.73(12)
C22 N6 Fe1 173.48(16)
F21 P4 F20 90.96(8)
F21 P4 F23 90.52(8)
F20 P4 F23 90.07(8)
F21 P4 F24 90.04(7)
F20 P4 F24 90.68(8)
F23 P4 F24 179.05(9)
F21 P4 F22 90.52(8)
F20 P4 F22 178.41(9)
F23 P4 F22 89.33(8)
F24 P4 F22 89.90(8)
F21 P4 F19 179.37(8)
F20 P4 F19 89.08(8)
F23 P4 F19 90.10(8)
F24 P4 F19 89.33(7)
F22 P4 F19 89.44(8)
N6 Fe1 N1 94.52(7)
N6 Fe1 N3 95.66(7)
N1 Fe1 N3 88.79(7)
N6 Fe1 N2 87.00(7)
N1 Fe1 N2 176.55(7)
N3 Fe1 N2 94.15(7)
N6 Fe1 N4 177.03(7)
N1 Fe1 N4 85.01(7)
N3 Fe1 N4 81.41(7)
N2 Fe1 N4 93.63(7)
N6 Fe1 N5 96.46(7)
N1 Fe1 N5 93.05(7)
N3 Fe1 N5 167.56(7)
N2 Fe1 N5 83.70(7)
N4 Fe1 N5 86.50(7)
N7 C24 C25 122.7(2)
C24 C25 C26 118.8(2)
C27 C26 C25 119.21(19)
C26 C27 C28 119.2(2)
N7 C28 C27 122.3(2)
N7 C28 C39 115.07(18)
C27 C28 C39 122.5(2)
N8 C29 C30 122.5(2)
C29 C30 C31 119.3(2)
C32 C31 C30 118.4(2)
C31 C32 C33 119.7(2)
N8 C33 C32 122.2(2)
N8 C33 C40 116.85(18)
C32 C33 C40 120.90(19)
N9 C34 C35 121.9(2)
C36 C35 C34 119.3(2)
C35 C36 C37 119.2(2)
C36 C37 C38 119.5(2)
N9 C38 C37 121.4(2)
N9 C38 C41 113.22(19)
C37 C38 C41 125.3(2)
N11 C39 C28 111.94(18)
C33 C40 N10 112.22(17)
N10 C41 C38 106.48(17)
N10 C42 C43 107.24(18)
N11 C43 C42 111.27(18)
N12 C45 C46 179.2(2)
C28 N7 C24 117.78(18)
C28 N7 Fe2 114.74(14)
C24 N7 Fe2 127.46(14)
C29 N8 C33 117.86(18)
C29 N8 Fe2 126.96(14)
C33 N8 Fe2 115.02(14)
C34 N9 C38 118.66(19)
C34 N9 Fe2 125.76(14)
C38 N9 Fe2 114.59(15)
C41 N10 C42 114.00(18)
C41 N10 C40 108.77(18)
C42 N10 C40 111.32(17)
C41 N10 Fe2 106.02(13)
C42 N10 Fe2 106.04(14)
C40 N10 Fe2 110.52(13)
C39 N11 C44 106.78(18)
C39 N11 C43 111.34(17)
C44 N11 C43 108.27(17)
C39 N11 Fe2 106.69(12)
C44 N11 Fe2 117.56(13)
C43 N11 Fe2 106.24(14)
C45 N12 Fe2 176.79(17)
N12 Fe2 N8 94.64(7)
N12 Fe2 N9 96.58(7)
N8 Fe2 N9 87.17(7)
N12 Fe2 N7 87.07(7)
N8 Fe2 N7 176.54(7)
N9 Fe2 N7 95.64(7)
N12 Fe2 N10 178.35(8)
N8 Fe2 N10 85.09(7)
N9 Fe2 N10 81.78(8)
N7 Fe2 N10 93.29(7)
N12 Fe2 N11 94.93(7)
N8 Fe2 N11 93.24(7)
N9 Fe2 N11 168.41(7)
N7 Fe2 N11 83.61(7)
N10 Fe2 N11 86.71(8)
F15A P3A F17A 91.9(4)
F15A P3A F16A 93.3(4)
F17A P3A F16A 90.4(5)
F15A P3A F13A 178.2(6)
F17A P3A F13A 88.9(3)
F16A P3A F13A 88.3(4)
F15A P3A F14A 90.4(4)
F17A P3A F14A 89.6(4)
F16A P3A F14A 176.3(5)
F13A P3A F14A 88.0(3)
F15A P3A F18 88.0(3)
F17A P3A F18 177.9(6)
F16A P3A F18 87.5(3)
F13A P3A F18 91.2(4)
F14A P3A F18 92.5(4)
F12 P2 F7 91.66(11)
F12 P2 F10 91.59(10)
F7 P2 F10 90.71(9)
F12 P2 F9 90.07(10)
F7 P2 F9 178.04(11)
F10 P2 F9 90.15(8)
F12 P2 F11 178.45(11)
F7 P2 F11 89.58(10)
F10 P2 F11 89.33(8)
F9 P2 F11 88.67(9)
F12 P2 F8 90.23(10)
F7 P2 F8 90.25(9)
F10 P2 F8 177.91(9)
F9 P2 F8 88.82(8)
F11 P2 F8 88.83(8)
F6 P1 F3 91.46(11)
F6 P1 F5 178.67(10)
F3 P1 F5 89.80(10)
F6 P1 F4 90.48(9)
F3 P1 F4 90.39(8)
F5 P1 F4 89.95(8)
F6 P1 F2 89.75(9)
F3 P1 F2 89.86(9)
F5 P1 F2 89.82(9)
F4 P1 F2 179.66(10)
F6 P1 F1 89.74(9)
F3 P1 F1 178.80(11)
F5 P1 F1 89.01(9)
F4 P1 F1 89.71(7)
F2 P1 F1 90.04(8)

loop_
_geom_bond_atom_site_label_1
_geom_bond_atom_site_label_2
_geom_bond_distance
F15B P3B 1.601(16)
F14B P3B 1.578(17)
F13B P3B 1.539(16)
F16B P3B 1.541(17)
P3B F18 1.514(18)
P3B F17B 1.65(2)
C1 N1 1.349(3)
C1 C2 1.379(3)
C2 C3 1.384(3)
C3 C4 1.380(3)
C4 C5 1.388(3)
C5 N1 1.347(2)
C5 C16 1.495(3)
C6 N2 1.351(2)
C6 C7 1.380(3)
C7 C8 1.385(3)
C8 C9 1.373(3)
C9 C10 1.386(3)
C10 N2 1.344(3)
C10 C17 1.496(3)
C11 N3 1.351(3)
C11 C12 1.378(3)
C12 C13 1.387(3)
C13 C14 1.382(3)
C14 C15 1.379(3)
C15 N3 1.354(3)
C15 C18 1.504(3)
C16 N4 1.498(2)
C17 N5 1.486(2)
C18 N4 1.486(2)
C19 N4 1.486(3)
C19 C20 1.509(3)
C20 N5 1.503(3)
C21 N5 1.491(3)
C22 N6 1.147(3)
C22 C23 1.453(3)
N1 Fe1 1.9597(15)
N2 Fe1 1.9906(16)
N3 Fe1 1.9668(16)
N4 Fe1 1.9945(16)
N5 Fe1 2.0467(17)
N6 Fe1 1.9334(17)
F19 P4 1.6077(14)
F20 P4 1.5946(14)
F21 P4 1.5909(14)
F22 P4 1.5989(14)
F23 P4 1.5974(14)
F24 P4 1.5986(13)
C24 N7 1.348(3)
C24 C25 1.377(3)
C25 C26 1.383(3)
C26 C27 1.372(3)
C27 C28 1.382(3)
C28 N7 1.348(3)
C28 C39 1.497(3)
C29 N8 1.346(3)
C29 C30 1.378(3)
C30 C31 1.385(3)
C31 C32 1.377(3)
C32 C33 1.378(3)
C33 N8 1.349(3)
C33 C40 1.493(3)
C34 N9 1.349(3)
C34 C35 1.379(3)
C35 C36 1.374(3)
C36 C37 1.378(4)
C37 C38 1.379(3)
C38 N9 1.355(3)
C38 C41 1.501(3)
C39 N11 1.488(3)
C40 N10 1.500(3)
C41 N10 1.489(3)
C42 N10 1.490(3)
C42 C43 1.503(4)
C43 N11 1.499(3)
C44 N11 1.490(3)
C45 N12 1.145(2)
C45 C46 1.452(3)
N7 Fe2 1.9820(17)
N8 Fe2 1.9587(17)
N9 Fe2 1.9642(18)
N10 Fe2 1.9998(17)
N11 Fe2 2.0385(18)
N12 Fe2 1.9323(16)
F13A P3A 1.595(6)
F14A P3A 1.601(7)
F15A P3A 1.558(6)
F16A P3A 1.583(7)
F17A P3A 1.572(10)
F18 P3A 1.616(7)
F7 P2 1.5836(16)
F8 P2 1.6110(15)
F9 P2 1.5996(15)
F10 P2 1.5886(15)
F11 P2 1.6053(15)
F12 P2 1.5707(16)
F1 P1 1.6076(14)
F2 P1 1.6009(15)
F3 P1 1.5871(16)
F4 P1 1.5961(14)
F5 P1 1.5927(16)
F6 P1 1.5816(16)
